data_2200991
loop_
_publ_author_name
'Flippen-Anderson, Judith L.'
'Deschamps, Jeffrey R'
'George, Clifford'
'Folk, John E.'
'Jacobson, Arthur E.'
'Rice, Kenner C.'

_publ_section_title
;
 Twinned
 1-{2-[bis(4-fluorophenyl)methoxy]ethyl}-4-(3-phenyl)propyl)piperazinium
 chloride (GBR12909)
;
_journal_issue 1
_journal_name_full 'Acta Crystallographica Section E'
_journal_page_first o81
_journal_page_last o82
_journal_paper_doi 10.1107/S1600536801021389
_journal_volume 58
_journal_year 2002
_chemical_formula_iupac 'C28 H34 Cl2 F2 N2 O'
_chemical_formula_moiety 'C28 H34 Cl2 F2 N2 O'
_chemical_formula_sum 'C28 H34 Cl2 F2 N2 O'
_chemical_formula_weight 523.47
_chemical_name_common GBR12909
_chemical_name_systematic
;
?
;
_space_group_IT_number 2
_symmetry_cell_setting triclinic
_symmetry_space_group_name_Hall '-P 1'
_symmetry_space_group_name_H-M 'P -1'
_atom_sites_solution_hydrogens geom
_atom_sites_solution_primary direct
_atom_sites_solution_secondary difmap
_audit_creation_method SHELXL-97
_cell_angle_alpha 83.131(3)
_cell_angle_beta 80.554(3)
_cell_angle_gamma 89.963(3)
_cell_formula_units_Z 4
_cell_length_a 8.5449(4)
_cell_length_b 14.3779(7)
_cell_length_c 23.2700(12)
_cell_measurement_reflns_used 5787
_cell_measurement_temperature 293(2)
_cell_measurement_theta_max 61.4
_cell_measurement_theta_min 3.1
_cell_volume 2799.4(2)
_computing_cell_refinement 'SAINT (Bruker, 2001)'
_computing_data_collection 'SMART (Bruker, 2001)'
_computing_data_reduction SAINT
_computing_molecular_graphics 'SHELXTL (Bruker, 2001)'
_computing_publication_material 'SHELXTL (Bruker, 2001)'
_computing_structure_refinement 'SHELXTL (Sheldrick, 1997)'
_computing_structure_solution 'SHELXTL (Sheldrick, 1997)'
_diffrn_ambient_temperature 293(2)
_diffrn_measured_fraction_theta_full .622
_diffrn_measured_fraction_theta_max .622
_diffrn_measurement_device_type 'Bruker SMART 6000'
_diffrn_measurement_method 'omega scans'
_diffrn_radiation_monochromator 'Gobel mirrors'
_diffrn_radiation_source 'Rigaku rotating anode'
_diffrn_radiation_type CuK\a
_diffrn_radiation_wavelength 1.54178
_diffrn_reflns_av_R_equivalents .0000
_diffrn_reflns_av_sigmaI/netI .0693
_diffrn_reflns_limit_h_max 10
_diffrn_reflns_limit_h_min -10
_diffrn_reflns_limit_k_max 14
_diffrn_reflns_limit_k_min -16
_diffrn_reflns_limit_l_max 25
_diffrn_reflns_limit_l_min -26
_diffrn_reflns_number 9044
_diffrn_reflns_theta_full 67.24
_diffrn_reflns_theta_max 67.24
_diffrn_reflns_theta_min 3.10
_diffrn_standards_decay_% .0
_diffrn_standards_interval_time variable
_diffrn_standards_number 56
_exptl_absorpt_coefficient_mu 2.381
_exptl_absorpt_correction_T_max .953
_exptl_absorpt_correction_T_min .386
_exptl_absorpt_correction_type multi-scan
_exptl_absorpt_process_details '(SADABS; Bruker, 2001)'
_exptl_crystal_colour colorless
_exptl_crystal_density_diffrn 1.242
_exptl_crystal_density_method 'not measured'
_exptl_crystal_description plate
_exptl_crystal_F_000 1104
_exptl_crystal_size_max .40
_exptl_crystal_size_mid .35
_exptl_crystal_size_min .02
_refine_diff_density_max .424
_refine_diff_density_min -.263
_refine_ls_extinction_coef .0015(3)
_refine_ls_extinction_expression Fc^*^=kFc[1+0.001xFc^2^\l^3^/sin(2\q)]^-1/4^
_refine_ls_extinction_method SHELXL97
_refine_ls_goodness_of_fit_ref .965
_refine_ls_hydrogen_treatment mixed
_refine_ls_matrix_type full
_refine_ls_number_parameters 635
_refine_ls_number_reflns 9044
_refine_ls_number_restraints 0
_refine_ls_restrained_S_all .965
_refine_ls_R_factor_all .0803
_refine_ls_R_factor_gt .0654
_refine_ls_shift/su_max .047
_refine_ls_shift/su_mean .000
_refine_ls_structure_factor_coef Fsqd
_refine_ls_weighting_details 'calc w = 1/[\s^2^(Fo^2^)+(0.1280P)^2^] where P = (Fo^2^+2Fc^2^)/3'
_refine_ls_weighting_scheme calc
_refine_ls_wR_factor_gt .1776
_refine_ls_wR_factor_ref .1898
_reflns_number_gt 6598
_reflns_number_total 9044
_reflns_threshold_expression I>2\s(I)
_cod_data_source_file ww6000.cif
_cod_data_source_block I
_cod_depositor_comments
;
The following automatic conversions were performed:
'_symmetry_cell_setting' value 'Triclinic' changed to 'triclinic'
according to '/home/saulius/struct/CIF-dictionaries/cif_core.dic'
dictionary named 'cif_core.dic' version 2.4.1 from 2010-06-29.

Automatic conversion script
Id: cif_fix_enum 1527 2010-12-29 10:47:43Z saulius 

The following automatic conversions were performed:

'_symmetry_cell_setting' value 'Triclinic' changed to 'triclinic'
according to /home/saulius/struct/CIF-dictionaries/cif_core.dic
dictionary named 'cif_core.dic' version 2.4.1 from 2010-06-29.

Automatic conversion script
Id: cif_fix_values 1715 2011-07-08 13:25:40Z adriana 
;
_cod_database_code 2200991

loop_
_symmetry_equiv_pos_as_xyz
'x, y, z'
'-x, -y, -z'

loop_
_atom_site_label
_atom_site_fract_x
_atom_site_fract_y
_atom_site_fract_z
_atom_site_U_iso_or_equiv
_atom_site_adp_type
_atom_site_calc_flag
_atom_site_refinement_flags
_atom_site_occupancy
_atom_site_disorder_assembly
_atom_site_disorder_group
_atom_site_type_symbol
Cl1 .27110(13) .90445(7) .47245(6) .0747(4) Uani d . 1 . . Cl
Cl2 .41303(13) 1.34098(8) .32311(5) .0681(3) Uani d . 1 . . Cl
Cl3 .22716(13) .39355(8) .52857(6) .0755(4) Uani d . 1 . . Cl
Cl4 .08945(13) .77499(8) .67581(5) .0652(3) Uani d . 1 . . Cl
N1 .0308(3) .5724(2) .65959(14) .0508(8) Uani d . 1 . . N
H1A .0326 .6321 .6688 .061 Uiso calc R 1 . . H
C2 .1963(5) .5385(3) .65222(19) .0567(11) Uani d . 1 . . C
H2A .1966 .4735 .6450 .068 Uiso calc R 1 . . H
H2B .2386 .5421 .6882 .068 Uiso calc R 1 . . H
C3 .3010(4) .5957(3) .60207(18) .0549(11) Uani d . 1 . . C
H3A .3098 .6593 .6113 .066 Uiso calc R 1 . . H
H3B .4064 .5696 .5974 .066 Uiso calc R 1 . . H
N4 .2384(3) .5976(2) .54592(14) .0482(8) Uani d . 1 . . N
H4A .2330 .5374 .5379 .058 Uiso calc R 1 . . H
C5 .0742(4) .6335(3) .55385(18) .0513(10) Uani d . 1 . . C
H5A .0318 .6329 .5177 .062 Uiso calc R 1 . . H
H5B .0761 .6978 .5625 .062 Uiso calc R 1 . . H
C6 -.0317(4) .5752(3) .60283(18) .0554(10) Uani d . 1 . . C
H6A -.1373 .6010 .6075 .066 Uiso calc R 1 . . H
H6B -.0396 .5119 .5929 .066 Uiso calc R 1 . . H
C7 -.0783(5) .5151(3) .70787(19) .0618(11) Uani d . 1 . . C
H7A -.1864 .5234 .7007 .074 Uiso calc R 1 . . H
H7B -.0535 .4495 .7064 .074 Uiso calc R 1 . . H
C8 -.0700(5) .5386(3) .7682(2) .0687(13) Uani d . 1 . . C
H8A -.0852 .6053 .7692 .082 Uiso calc R 1 . . H
H8B -.1548 .5055 .7959 .082 Uiso calc R 1 . . H
O9 .0781(3) .5137(2) .78506(13) .0692(8) Uani d . 1 . . O
C10 .0713(5) .5056(3) .8470(2) .0681(12) Uani d . 1 . . C
H10A .0031 .5549 .8623 .082 Uiso calc R 1 . . H
C1A .2379(6) .5219(4) .8596(2) .0713(13) Uani d . 1 . . C
C2A .2860(8) .4809(5) .9099(3) .115(2) Uani d . 1 . . C
H2AA .2176 .4392 .9359 .138 Uiso calc R 1 . . H
C3A .4356(9) .5004(6) .9229(3) .130(3) Uani d . 1 . . C
H3AA .4692 .4701 .9562 .156 Uiso calc R 1 . . H
C4A .5298(7) .5641(5) .8860(3) .0940(17) Uani d . 1 . . C
F4A .6743(4) .5850(3) .89910(18) .1257(13) Uani d . 1 . . F
C5A .4898(6) .6025(4) .8350(3) .0777(14) Uani d . 1 . . C
H5AA .5604 .6424 .8086 .093 Uiso calc R 1 . . H
C6A .3428(6) .5820(3) .8226(2) .0703(13) Uani d . 1 . . C
H6AA .3139 .6100 .7878 .084 Uiso calc R 1 . . H
C1B -.0001(5) .4114(4) .8757(2) .0692(13) Uani d . 1 . . C
C2B -.1125(7) .4034(4) .9255(2) .0958(18) Uani d . 1 . . C
H2BA -.1487 .4574 .9414 .115 Uiso calc R 1 . . H
C3B -.1738(8) .3170(6) .9528(3) .110(2) Uani d . 1 . . C
H3BA -.2510 .3126 .9862 .132 Uiso calc R 1 . . H
C4B -.1187(9) .2398(5) .9296(3) .102(2) Uani d . 1 . . C
F4B -.1763(6) .1556(3) .95712(18) .1528(16) Uani d . 1 . . F
C5B -.0096(8) .2433(4) .8815(3) .1020(19) Uani d . 1 . . C
H5BA .0244 .1884 .8663 .122 Uiso calc R 1 . . H
C6B .0528(6) .3288(4) .8543(2) .0883(16) Uani d . 1 . . C
H6BA .1311 .3313 .8212 .106 Uiso calc R 1 . . H
C11 .3443(5) .6517(3) .49536(18) .0553(11) Uani d . 1 . . C
H11A .3403 .7176 .5007 .066 Uiso calc R 1 . . H
H11B .4526 .6319 .4959 .066 Uiso calc R 1 . . H
C12 .3030(5) .6407(3) .4368(2) .0671(12) Uani d . 1 . . C
H12A .1979 .6649 .4345 .081 Uiso calc R 1 . . H
H12B .3015 .5748 .4317 .081 Uiso calc R 1 . . H
C13 .4235(6) .6932(3) .3882(2) .0742(13) Uani d . 1 . . C
H13A .4268 .7585 .3948 .089 Uiso calc R 1 . . H
H13B .5277 .6679 .3908 .089 Uiso calc R 1 . . H
C1C .3904(5) .6885(3) .32774(19) .0559(11) Uani d . 1 . . C
C2C .4639(6) .6252(3) .2926(3) .0769(14) Uani d . 1 . . C
H2CA .5369 .5841 .3066 .092 Uiso calc R 1 . . H
C3C .4297(7) .6224(4) .2364(3) .0891(17) Uani d . 1 . . C
H3CA .4848 .5817 .2125 .107 Uiso calc R 1 . . H
C4C .3174(7) .6780(4) .2158(3) .0900(16) Uani d . 1 . . C
H4CA .2921 .6742 .1788 .108 Uiso calc R 1 . . H
C5C .2434(7) .7388(4) .2507(3) .0939(17) Uani d . 1 . . C
H5CA .1675 .7781 .2370 .113 Uiso calc R 1 . . H
C6C .2776(6) .7440(4) .3054(2) .0842(16) Uani d . 1 . . C
H6CA .2232 .7861 .3284 .101 Uiso calc R 1 . . H
N1' .4683(3) 1.1324(2) .34190(14) .0516(8) Uani d . 1 . . N
H1'A .4671 1.1956 .3322 .062 Uiso calc R 1 . . H
C2' .3010(5) 1.0963(3) .3494(2) .0590(11) Uani d . 1 . . C
H2'A .2999 1.0284 .3569 .071 Uiso calc R 1 . . H
H2'B .2591 1.1136 .3134 .071 Uiso calc R 1 . . H
C3' .1964(4) 1.1350(3) .39949(18) .0573(11) Uani d . 1 . . C
H3'A .1878 1.2022 .3899 .069 Uiso calc R 1 . . H
H3'B .0909 1.1073 .4045 .069 Uiso calc R 1 . . H
N4' .2601(4) 1.1156(2) .45541(14) .0514(8) Uani d . 1 . . N
H4'A .2652 1.0523 .4636 .062 Uiso calc R 1 . . H
C5' .4253(4) 1.1544(3) .44745(18) .0530(10) Uani d . 1 . . C
H5'A .4677 1.1398 .4836 .064 Uiso calc R 1 . . H
H5'B .4240 1.2220 .4386 .064 Uiso calc R 1 . . H
C6' .5303(4) 1.1141(3) .39856(18) .0548(10) Uani d . 1 . . C
H6'A .6361 1.1415 .3937 .066 Uiso calc R 1 . . H
H6'B .5378 1.0471 .4089 .066 Uiso calc R 1 . . H
C7' .5766(5) 1.0928(3) .29382(19) .0608(11) Uani d . 1 . . C
H7'A .6844 1.0961 .3016 .073 Uiso calc R 1 . . H
H7'B .5487 1.0272 .2948 .073 Uiso calc R 1 . . H
C8' .5720(5) 1.1412(3) .23349(19) .0671(12) Uani d . 1 . . C
H8'A .5947 1.2076 .2325 .080 Uiso calc R 1 . . H
H8'B .6532 1.1161 .2056 .080 Uiso calc R 1 . . H
O9' .4213(3) 1.1291(2) .21703(14) .0731(9) Uani d . 1 . . O
C10' .4290(5) 1.1425(4) .1542(2) .0693(13) Uani d . 1 . . C
H10B .5032 1.1945 .1379 .083 Uiso calc R 1 . . H
C1A' .2654(6) 1.1698(3) .1416(2) .0719(13) Uani d . 1 . . C
C2A' .2335(8) 1.1684(6) .0859(3) .142(3) Uani d . 1 . . C
H2AB .3104 1.1478 .0573 .170 Uiso calc R 1 . . H
C3A' .0882(8) 1.1973(7) .0712(3) .149(3) Uani d . 1 . . C
H3AB .0676 1.1969 .0332 .178 Uiso calc R 1 . . H
C4A' -.0224(6) 1.2259(4) .1138(3) .0930(18) Uani d . 1 . . C
F4A' -.1672(4) 1.2535(3) .09961(16) .1190(12) Uani d . 1 . . F
C5A' .0055(6) 1.2304(3) .1680(2) .0732(13) Uani d . 1 . . C
H5AB -.0720 1.2513 .1963 .088 Uiso calc R 1 . . H
C6A' .1518(5) 1.2034(3) .1817(2) .0678(12) Uani d . 1 . . C
H6AB .1732 1.2083 .2191 .081 Uiso calc R 1 . . H
C1B' .4889(6) 1.0560(4) .1274(2) .0679(13) Uani d . 1 . . C
C2B' .4229(7) .9695(4) .1495(2) .0942(17) Uani d . 1 . . C
H2BB .3407 .9637 .1814 .113 Uiso calc R 1 . . H
C3B' .4788(8) .8905(4) .1242(3) .106(2) Uani d . 1 . . C
H3BB .4327 .8319 .1386 .127 Uiso calc R 1 . . H
C4B' .5998(9) .8989(4) .0789(3) .1005(19) Uani d . 1 . . C
F4B' .6527(6) .8212(3) .05545(17) .1501(17) Uani d . 1 . . F
C5B' .6678(8) .9820(5) .0564(2) .1008(19) Uani d . 1 . . C
H5BB .7507 .9863 .0248 .121 Uiso calc R 1 . . H
C6B' .6126(6) 1.0626(4) .0812(2) .0852(16) Uani d . 1 . . C
H6BB .6598 1.1206 .0662 .102 Uiso calc R 1 . . H
C11' .1544(5) 1.1506(3) .50592(19) .0576(11) Uani d . 1 . . C
H11C .0461 1.1305 .5057 .069 Uiso calc R 1 . . H
H11D .1577 1.2185 .5003 .069 Uiso calc R 1 . . H
C12' .1977(5) 1.1175(3) .56468(19) .0643(12) Uani d . 1 . . C
H12C .3018 1.1423 .5669 .077 Uiso calc R 1 . . H
H12D .2023 1.0496 .5697 .077 Uiso calc R 1 . . H
C13' .0754(5) 1.1496(4) .6136(2) .0781(14) Uani d . 1 . . C
H13C .0670 1.2171 .6064 .094 Uiso calc R 1 . . H
H13D -.0271 1.1224 .6115 .094 Uiso calc R 1 . . H
C1C' .1102(5) 1.1249(3) .6738(2) .0594(11) Uani d . 1 . . C
C2C' .0399(6) 1.0483(4) .7108(3) .0792(14) Uani d . 1 . . C
H2CB -.0339 1.0116 .6980 .095 Uiso calc R 1 . . H
C3C' .0766(7) 1.0254(4) .7659(3) .0884(17) Uani d . 1 . . C
H3CB .0250 .9749 .7903 .106 Uiso calc R 1 . . H
C4C' .1874(7) 1.0759(5) .7849(3) .0946(18) Uani d . 1 . . C
H4CB .2134 1.0596 .8220 .114 Uiso calc R 1 . . H
C5C' .2597(7) 1.1501(5) .7494(3) .0985(18) Uani d . 1 . . C
H5CB .3364 1.1849 .7621 .118 Uiso calc R 1 . . H
C6C' .2211(6) 1.1746(4) .6949(3) .0851(16) Uani d . 1 . . C
H6CB .2713 1.2264 .6714 .102 Uiso calc R 1 . . H

loop_
_atom_site_aniso_label
_atom_site_aniso_U_11
_atom_site_aniso_U_22
_atom_site_aniso_U_33
_atom_site_aniso_U_12
_atom_site_aniso_U_13
_atom_site_aniso_U_23
Cl1 .0644(7) .0477(6) .1170(10) .0016(5) -.0350(7) -.0020(6)
Cl2 .0604(7) .0594(7) .0845(8) .0051(5) -.0168(6) -.0016(5)
Cl3 .0649(7) .0548(7) .1176(10) .0078(5) -.0366(7) -.0239(6)
Cl4 .0584(6) .0620(7) .0775(8) -.0007(5) -.0134(6) -.0147(5)
N1 .0427(18) .045(2) .066(2) -.0005(15) -.0140(17) -.0051(15)
C2 .049(2) .057(3) .066(3) .010(2) -.017(2) -.003(2)
C3 .044(2) .060(3) .066(3) .005(2) -.021(2) -.011(2)
N4 .0447(18) .0421(19) .061(2) .0023(15) -.0136(17) -.0112(15)
C5 .043(2) .055(3) .060(3) .0072(19) -.018(2) -.0077(19)
C6 .041(2) .062(3) .066(3) -.001(2) -.018(2) -.007(2)
C7 .056(3) .062(3) .066(3) -.006(2) -.014(2) .005(2)
C8 .057(3) .072(3) .073(3) .001(2) -.011(2) .005(2)
O9 .0576(19) .088(2) .059(2) -.0008(16) -.0110(16) .0027(15)
C10 .065(3) .078(3) .060(3) .000(3) -.009(2) -.003(2)
C1A .072(3) .078(3) .062(3) -.005(3) -.012(3) .000(2)
C2A .105(5) .153(6) .083(4) -.044(4) -.035(4) .027(4)
C3A .129(6) .161(7) .104(5) -.038(6) -.061(5) .029(5)
C4A .090(4) .100(5) .099(5) -.010(4) -.038(4) -.010(4)
F4A .097(2) .136(3) .152(3) -.016(2) -.057(2) .000(3)
C5A .069(3) .070(3) .093(4) .007(3) -.009(3) -.012(3)
C6A .069(3) .069(3) .074(3) .015(3) -.017(3) -.007(2)
C1B .062(3) .082(4) .063(3) .009(3) -.014(2) -.001(2)
C2B .097(4) .096(4) .083(4) .004(3) .007(3) .002(3)
C3B .100(5) .117(6) .095(5) -.017(4) .013(4) .027(4)
C4B .124(6) .082(5) .097(5) -.024(4) -.031(4) .020(4)
F4B .190(4) .116(3) .140(3) -.045(3) -.036(3) .047(3)
C5B .129(6) .077(4) .100(5) .010(4) -.024(4) -.004(3)
C6B .085(4) .088(4) .087(4) .010(3) -.005(3) -.003(3)
C11 .046(2) .044(2) .074(3) -.0102(19) -.006(2) -.0063(19)
C12 .055(3) .075(3) .071(3) -.007(2) -.013(2) -.003(2)
C13 .065(3) .067(3) .086(4) -.010(2) -.007(3) .000(2)
C1C .053(3) .055(3) .056(3) .000(2) -.003(2) -.0025(19)
C2C .074(3) .058(3) .100(4) .010(2) -.016(3) -.012(3)
C3C .085(4) .081(4) .098(5) -.002(3) .009(3) -.029(3)
C4C .101(4) .088(4) .078(4) -.023(4) -.013(3) .001(3)
C5C .097(4) .096(4) .084(4) .019(3) -.015(3) .012(3)
C6C .080(4) .092(4) .076(4) .026(3) -.003(3) -.004(3)
N1' .0439(18) .051(2) .061(2) .0020(16) -.0127(17) -.0070(15)
C2' .050(2) .060(3) .070(3) -.002(2) -.020(2) -.007(2)
C3' .046(2) .063(3) .065(3) -.002(2) -.017(2) -.001(2)
N4' .0463(19) .045(2) .063(2) .0022(15) -.0135(17) -.0028(15)
C5' .048(2) .053(3) .062(3) -.0059(19) -.018(2) -.0081(19)
C6' .044(2) .057(3) .063(3) .0005(19) -.015(2) -.0004(19)
C7' .053(3) .063(3) .069(3) .007(2) -.012(2) -.017(2)
C8' .057(3) .083(3) .063(3) .007(2) -.009(2) -.017(2)
O9' .0554(18) .105(3) .061(2) .0018(17) -.0120(16) -.0185(17)
C10' .063(3) .088(4) .056(3) -.004(3) -.009(2) -.008(2)
C1A' .067(3) .085(4) .067(3) .006(3) -.015(3) -.015(2)
C2A' .119(5) .241(9) .085(5) .076(6) -.040(4) -.069(5)
C3A' .129(6) .245(9) .099(5) .100(6) -.062(5) -.071(6)
C4A' .072(4) .114(5) .100(5) .017(3) -.024(3) -.030(4)
F4A' .094(2) .154(3) .127(3) .042(2) -.051(2) -.044(2)
C5A' .065(3) .072(3) .086(4) .003(3) -.014(3) -.018(3)
C6A' .068(3) .071(3) .066(3) -.004(2) -.014(3) -.012(2)
C1B' .072(3) .074(3) .056(3) .003(3) -.008(2) -.006(2)
C2B' .094(4) .099(5) .081(4) -.013(4) .008(3) -.007(3)
C3B' .147(6) .076(4) .092(5) -.029(4) -.014(4) -.008(3)
C4B' .148(6) .079(4) .071(4) .007(4) -.008(4) -.012(3)
F4B' .235(5) .097(3) .118(3) .033(3) -.011(3) -.041(2)
C5B' .119(5) .098(5) .077(4) .013(4) .018(3) -.018(3)
C6B' .093(4) .080(4) .077(4) -.005(3) .007(3) -.012(3)
C11' .047(2) .052(3) .074(3) .005(2) -.008(2) -.013(2)
C12' .056(3) .074(3) .066(3) .007(2) -.011(2) -.016(2)
C13' .064(3) .089(4) .081(4) .012(3) -.002(3) -.020(3)
C1C' .046(2) .070(3) .060(3) -.004(2) -.001(2) -.014(2)
C2C' .073(3) .064(3) .100(4) -.007(3) -.015(3) -.008(3)
C3C' .085(4) .071(4) .098(5) -.002(3) -.003(4) .019(3)
C4C' .097(5) .113(5) .076(4) .022(4) -.016(4) -.014(4)
C5C' .096(4) .117(5) .087(5) -.020(4) -.019(4) -.025(4)
C6C' .085(4) .081(4) .083(4) -.028(3) -.001(3) -.004(3)

loop_
_atom_type_symbol
_atom_type_description
_atom_type_scat_dispersion_real
_atom_type_scat_dispersion_imag
_atom_type_scat_source
C C .0181 .0091 'International Tables Vol C Tables 4.2.6.8 and 6.1.1.4'
H H .0000 .0000 'International Tables Vol C Tables 4.2.6.8 and 6.1.1.4'
N N .0311 .0180 'International Tables Vol C Tables 4.2.6.8 and 6.1.1.4'
O O .0492 .0322 'International Tables Vol C Tables 4.2.6.8 and 6.1.1.4'
F F .0727 .0534 'International Tables Vol C Tables 4.2.6.8 and 6.1.1.4'
Cl Cl .3639 .7018 'International Tables Vol C Tables 4.2.6.8 and 6.1.1.4'

loop_
_geom_angle_atom_site_label_1
_geom_angle_atom_site_label_2
_geom_angle_atom_site_label_3
_geom_angle
C2 N1 C7 113.1(3)
C2 N1 C6 110.0(3)
C7 N1 C6 110.3(3)
N1 C2 C3 111.5(3)
N4 C3 C2 112.2(3)
C5 N4 C3 109.2(3)
C5 N4 C11 112.3(3)
C3 N4 C11 112.6(3)
N4 C5 C6 111.3(3)
N1 C6 C5 111.4(3)
C8 C7 N1 114.8(4)
O9 C8 C7 111.4(4)
C8 O9 C10 112.2(3)
O9 C10 C1B 110.6(4)
O9 C10 C1A 108.3(4)
C1B C10 C1A 112.7(4)
C6A C1A C2A 117.2(5)
C6A C1A C10 121.1(4)
C2A C1A C10 121.6(5)
C1A C2A C3A 121.4(6)
C4A C3A C2A 118.3(6)
C5A C4A C3A 121.9(6)
C5A C4A F4A 119.4(6)
C3A C4A F4A 118.6(6)
C4A C5A C6A 118.9(6)
C1A C6A C5A 122.1(5)
C2B C1B C6B 117.1(5)
C2B C1B C10 121.8(5)
C6B C1B C10 121.0(5)
C1B C2B C3B 121.8(6)
C4B C3B C2B 118.2(6)
C5B C4B C3B 122.6(6)
C5B C4B F4B 119.4(7)
C3B C4B F4B 118.0(7)
C4B C5B C6B 119.5(6)
C5B C6B C1B 120.7(5)
C12 C11 N4 114.4(3)
C11 C12 C13 110.4(4)
C1C C13 C12 114.6(4)
C6C C1C C2C 116.7(4)
C6C C1C C13 121.3(4)
C2C C1C C13 121.9(4)
C1C C2C C3C 120.5(5)
C4C C3C C2C 121.2(5)
C5C C4C C3C 118.1(6)
C4C C5C C6C 121.5(5)
C5C C6C C1C 121.9(5)
C6' N1' C2' 110.2(3)
C6' N1' C7' 110.6(3)
C2' N1' C7' 113.0(3)
N1' C2' C3' 111.6(3)
N4' C3' C2' 111.8(3)
C3' N4' C5' 109.7(3)
C3' N4' C11' 112.4(3)
C5' N4' C11' 112.2(3)
N4' C5' C6' 110.9(3)
N1' C6' C5' 111.8(3)
C8' C7' N1' 114.7(3)
O9' C8' C7' 111.0(4)
C8' O9' C10' 112.1(3)
O9' C10' C1B' 111.0(4)
O9' C10' C1A' 107.9(4)
C1B' C10' C1A' 112.8(4)
C6A' C1A' C2A' 117.7(5)
C6A' C1A' C10' 123.1(4)
C2A' C1A' C10' 119.0(5)
C1A' C2A' C3A' 121.3(6)
C4A' C3A' C2A' 118.2(6)
C5A' C4A' C3A' 122.4(6)
C5A' C4A' F4A' 119.2(5)
C3A' C4A' F4A' 118.4(6)
C4A' C5A' C6A' 118.8(5)
C1A' C6A' C5A' 121.6(5)
C2B' C1B' C6B' 119.0(5)
C2B' C1B' C10' 120.6(4)
C6B' C1B' C10' 120.4(5)
C1B' C2B' C3B' 120.0(5)
C4B' C3B' C2B' 119.8(6)
C5B' C4B' C3B' 121.9(6)
C5B' C4B' F4B' 119.4(6)
C3B' C4B' F4B' 118.6(6)
C4B' C5B' C6B' 119.2(5)
C1B' C6B' C5B' 120.2(5)
N4' C11' C12' 114.1(3)
C11' C12' C13' 110.3(4)
C1C' C13' C12' 115.2(4)
C6C' C1C' C2C' 116.2(5)
C6C' C1C' C13' 121.3(5)
C2C' C1C' C13' 122.4(4)
C3C' C2C' C1C' 121.5(5)
C4C' C3C' C2C' 120.5(6)
C5C' C4C' C3C' 119.3(6)
C4C' C5C' C6C' 120.5(6)
C5C' C6C' C1C' 122.0(5)

loop_
_geom_bond_atom_site_label_1
_geom_bond_atom_site_label_2
_geom_bond_site_symmetry_2
_geom_bond_distance
_geom_bond_publ_flag
N1 C2 . 1.486(5) ?
N1 C7 . 1.498(5) ?
N1 C6 . 1.500(5) ?
C2 C3 . 1.505(6) ?
C3 N4 . 1.488(5) ?
N4 C5 . 1.485(4) ?
N4 C11 . 1.498(5) ?
C5 C6 . 1.502(6) ?
C7 C8 . 1.494(6) ?
C8 O9 . 1.418(5) ?
O9 C10 . 1.424(5) ?
C10 C1B . 1.517(7) ?
C10 C1A . 1.523(6) ?
C1A C6A . 1.365(7) ?
C1A C2A . 1.370(7) ?
C2A C3A . 1.397(8) ?
C3A C4A . 1.345(9) ?
C4A C5A . 1.344(7) ?
C4A F4A . 1.361(6) ?
C5A C6A . 1.374(7) ?
C1B C2B . 1.372(7) ?
C1B C6B . 1.389(7) ?
C2B C3B . 1.387(8) ?
C3B C4B . 1.343(9) ?
C4B C5B . 1.330(8) ?
C4B F4B . 1.353(7) ?
C5B C6B . 1.379(8) ?
C11 C12 . 1.489(6) ?
C12 C13 . 1.525(6) ?
C13 C1C . 1.490(6) ?
C1C C6C . 1.377(6) ?
C1C C2C . 1.378(6) ?
C2C C3C . 1.392(7) ?
C3C C4C . 1.360(7) ?
C4C C5C . 1.350(7) ?
C5C C6C . 1.364(7) ?
N1' C6' . 1.495(5) ?
N1' C2' . 1.497(5) ?
N1' C7' . 1.498(5) ?
C2' C3' . 1.510(5) ?
C3' N4' . 1.487(5) ?
N4' C5' . 1.493(5) ?
N4' C11' . 1.498(5) ?
C5' C6' . 1.502(5) ?
C7' C8' . 1.497(6) ?
C8' O9' . 1.419(5) ?
O9' C10' . 1.441(5) ?
C10' C1B' . 1.509(6) ?
C10' C1A' . 1.517(6) ?
C1A' C6A' . 1.363(6) ?
C1A' C2A' . 1.370(7) ?
C2A' C3A' . 1.391(8) ?
C3A' C4A' . 1.353(8) ?
C4A' C5A' . 1.332(7) ?
C4A' F4A' . 1.379(6) ?
C5A' C6A' . 1.384(6) ?
C1B' C2B' . 1.372(7) ?
C1B' C6B' . 1.373(6) ?
C2B' C3B' . 1.391(8) ?
C3B' C4B' . 1.344(8) ?
C4B' C5B' . 1.338(8) ?
C4B' F4B' . 1.348(6) ?
C5B' C6B' . 1.402(7) ?
C11' C12' . 1.498(6) ?
C12' C13' . 1.528(6) ?
C13' C1C' . 1.482(7) ?
C1C' C6C' . 1.373(7) ?
C1C' C2C' . 1.385(7) ?
C2C' C3C' . 1.372(7) ?
C3C' C4C' . 1.354(8) ?
C4C' C5C' . 1.352(8) ?
C5C' C6C' . 1.369(8) ?

loop_
_geom_hbond_atom_site_label_D
_geom_hbond_atom_site_label_H
_geom_hbond_atom_site_label_A
_geom_hbond_distance_DH
_geom_hbond_distance_HA
_geom_hbond_distance_DA
_geom_hbond_angle_DHA
N1 H1A Cl4 .91 2.14 3.034(3) 166.1
N4 H4A Cl3 .91 2.11 3.012(3) 173.6
N1' H1'A Cl2 .91 2.13 3.027(3) 166.7
N4' H4'A Cl1 .91 2.11 3.018(3) 173.1

loop_
_cod_related_entry_id
_cod_related_entry_database
_cod_related_entry_code
1 ChemSpider 94684
